data_4029187
loop_
_publ_author_name
'Zhang, Chun'
'Wang, Zhen'
'Song, Song'
'Meng, Xianggao'
'Zheng, Yan-Song'
'Yang, Xiang-Liang'
'Xu, Hui-Bi'

_publ_section_title
;
 Tetraphenylethylene-based expanded oxacalixarene: synthesis, structure,
 and its supramolecular grid assemblies directed by guests in the solid
 state.
;
_journal_issue 6
_journal_name_full 'The Journal of organic chemistry'
_journal_page_first 2729
_journal_page_last 2732
_journal_paper_doi 10.1021/jo402884a
_journal_volume 79
_journal_year 2014
_chemical_formula_sum 'C62 H44 N4 O4.5'
_chemical_formula_weight 917.01
_chemical_name_systematic
; 
 ? 
;
_space_group_IT_number 2
_symmetry_cell_setting triclinic
_symmetry_space_group_name_Hall '-P 1'
_symmetry_space_group_name_H-M 'P -1'
_atom_sites_solution_hydrogens geom
_atom_sites_solution_primary direct
_atom_sites_solution_secondary difmap
_audit_creation_method SHELXL-97
_cell_angle_alpha 79.464(6)
_cell_angle_beta 89.857(6)
_cell_angle_gamma 65.497(5)
_cell_formula_units_Z 2
_cell_length_a 12.237(4)
_cell_length_b 12.745(4)
_cell_length_c 17.157(6)
_cell_measurement_reflns_used 1135
_cell_measurement_temperature 296(2)
_cell_measurement_theta_max 21.27
_cell_measurement_theta_min 2.40
_cell_volume 2385.7(14)
_computing_cell_refinement 'Bruker SAINT'
_computing_data_collection 'Bruker APEX2'
_computing_data_reduction 'Bruker SAINT'
_computing_molecular_graphics 'Bruker SHELXTL'
_computing_publication_material 'Bruker SHELXTL'
_computing_structure_refinement 'SHELXL-97 (Sheldrick, 1997)'
_computing_structure_solution 'SHELXS-97 (Sheldrick, 1990)'
_diffrn_ambient_temperature 296(2)
_diffrn_measured_fraction_theta_full 0.995
_diffrn_measured_fraction_theta_max 0.995
_diffrn_measurement_device_type 'Bruker APEX-II CCD'
_diffrn_measurement_method '\f and \w scans'
_diffrn_radiation_monochromator graphite
_diffrn_radiation_source 'fine-focus sealed tube'
_diffrn_radiation_type MoK\a
_diffrn_radiation_wavelength 0.71073
_diffrn_reflns_av_R_equivalents 0.0894
_diffrn_reflns_av_sigmaI/netI 0.1537
_diffrn_reflns_limit_h_max 14
_diffrn_reflns_limit_h_min -14
_diffrn_reflns_limit_k_max 15
_diffrn_reflns_limit_k_min -15
_diffrn_reflns_limit_l_max 20
_diffrn_reflns_limit_l_min -20
_diffrn_reflns_number 17716
_diffrn_reflns_theta_full 25.01
_diffrn_reflns_theta_max 25.01
_diffrn_reflns_theta_min 1.84
_diffrn_standards_number 0
_exptl_absorpt_coefficient_mu 0.081
_exptl_absorpt_correction_type none
_exptl_crystal_density_diffrn 1.277
_exptl_crystal_density_meas 0
_exptl_crystal_density_method 'not measured'
_exptl_crystal_F_000 960
_refine_diff_density_max 0.776
_refine_diff_density_min -0.312
_refine_diff_density_rms 0.061
_refine_ls_extinction_method none
_refine_ls_goodness_of_fit_ref 0.951
_refine_ls_hydrogen_treatment mixed
_refine_ls_matrix_type full
_refine_ls_number_parameters 649
_refine_ls_number_reflns 8355
_refine_ls_number_restraints 30
_refine_ls_restrained_S_all 0.962
_refine_ls_R_factor_all 0.1588
_refine_ls_R_factor_gt 0.0615
_refine_ls_shift/su_max 0.000
_refine_ls_shift/su_mean 0.000
_refine_ls_structure_factor_coef Fsqd
_refine_ls_weighting_details 'calc w=1/[\s^2^(Fo^2^)+(0.0664P)^2^+0.0000P] where P=(Fo^2^+2Fc^2^)/3'
_refine_ls_weighting_scheme calc
_refine_ls_wR_factor_gt 0.1291
_refine_ls_wR_factor_ref 0.1738
_reflns_number_gt 3942
_reflns_number_total 8355
_reflns_threshold_expression >2sigma(I)
_cod_data_source_file jo402884a_si_003.cif
_cod_data_source_block e:\130706a\work\mo_130706a_0m
_cod_depositor_comments
;
The following automatic conversions were performed:

'_symmetry_cell_setting' value 'Triclinic' changed to 'triclinic'
according to
/usr/data/users/saulius/crontab/automatic-downloads/current/ACS/lib/dictionaries/cif_core.dic
dictionary named 'cif_core.dic' version 2.4.2 from 2011-04-26.

Automatic conversion script
Id: cif_fix_values 2281 2013-09-26 08:29:07Z andrius 
;
_cod_original_sg_symbol_H-M P-1
_cod_original_formula_sum 'C62 H44 N4 O4.50'
_cod_database_code 4029187

loop_
_symmetry_equiv_pos_as_xyz
'x, y, z'
'-x, -y, -z'

loop_
_atom_site_label
_atom_site_type_symbol
_atom_site_fract_x
_atom_site_fract_y
_atom_site_fract_z
_atom_site_U_iso_or_equiv
_atom_site_adp_type
_atom_site_occupancy
_atom_site_symmetry_multiplicity
_atom_site_calc_flag
_atom_site_refinement_flags
_atom_site_disorder_assembly
_atom_site_disorder_group
C1 C 0.2889(4) 0.1400(4) 0.4470(2) 0.0253(10) Uani 1 1 d . . .
C2 C 0.2047(4) 0.1477(4) 0.5023(2) 0.0352(11) Uani 1 1 d . . .
H2 H 0.1449 0.1226 0.4946 0.042 Uiso 1 1 calc R . .
C3 C 0.2963(4) 0.2268(4) 0.5746(3) 0.0356(11) Uani 1 1 d . . .
H3 H 0.3016 0.2589 0.6182 0.043 Uiso 1 1 calc R . .
C4 C 0.3789(4) 0.2162(3) 0.5181(2) 0.0242(10) Uani 1 1 d . . .
C5 C 0.5550(3) 0.2389(3) 0.4748(2) 0.0228(9) Uani 1 1 d . . .
C6 C 0.6732(4) 0.1871(4) 0.5040(2) 0.0274(10) Uani 1 1 d . . .
H6 H 0.6934 0.1575 0.5582 0.033 Uiso 1 1 calc R . .
C7 C 0.7623(4) 0.1787(3) 0.4531(2) 0.0256(10) Uani 1 1 d . . .
H7 H 0.8426 0.1433 0.4732 0.031 Uiso 1 1 calc R . .
C8 C 0.7334(3) 0.2229(3) 0.3715(2) 0.0196(9) Uani 1 1 d . . .
C9 C 0.6120(3) 0.2734(3) 0.3446(2) 0.0228(9) Uani 1 1 d . . .
H9 H 0.5906 0.3018 0.2903 0.027 Uiso 1 1 calc R . .
C10 C 0.5224(4) 0.2830(3) 0.3951(2) 0.0235(10) Uani 1 1 d . . .
H10 H 0.4418 0.3184 0.3757 0.028 Uiso 1 1 calc R . .
C11 C 0.8272(3) 0.2132(3) 0.3146(2) 0.0189(9) Uani 1 1 d . . .
C12 C 0.9259(3) 0.0921(3) 0.3214(2) 0.0207(9) Uani 1 1 d . . .
C13 C 1.0447(3) 0.0717(3) 0.3127(2) 0.0221(9) Uani 1 1 d . . .
H13 H 1.0652 0.1352 0.3041 0.026 Uiso 1 1 calc R . .
C14 C 1.1344(4) -0.0405(3) 0.3164(2) 0.0229(9) Uani 1 1 d . . .
H14 H 1.2137 -0.0523 0.3095 0.027 Uiso 1 1 calc R . .
C15 C 1.1033(3) -0.1349(3) 0.3305(2) 0.0229(9) Uani 1 1 d . . .
C16 C 0.9861(3) -0.1184(3) 0.3424(2) 0.0219(9) Uani 1 1 d . . .
H16 H 0.9664 -0.1823 0.3536 0.026 Uiso 1 1 calc R . .
C17 C 0.8984(4) -0.0049(3) 0.3372(2) 0.0234(9) Uani 1 1 d . . .
H17 H 0.8191 0.0068 0.3445 0.028 Uiso 1 1 calc R . .
C18 C 1.1847(4) -0.3318(3) 0.3073(2) 0.0247(10) Uani 1 1 d . . .
C19 C 1.2721(4) -0.4441(4) 0.3306(3) 0.0405(13) Uani 1 1 d . . .
H19 H 1.3362 -0.4590 0.3664 0.049 Uiso 1 1 calc R . .
C20 C 1.1719(4) -0.5070(4) 0.2517(3) 0.0371(12) Uani 1 1 d . . .
H20 H 1.1640 -0.5664 0.2312 0.045 Uiso 1 1 calc R . .
C21 C 1.0861(3) -0.3921(4) 0.2298(2) 0.0239(10) Uani 1 1 d . . .
C22 C 0.8941(3) -0.2620(3) 0.1634(2) 0.0214(9) Uani 1 1 d . . .
C23 C 0.9046(3) -0.1584(3) 0.1346(2) 0.0239(10) Uani 1 1 d . . .
H23 H 0.9795 -0.1598 0.1234 0.029 Uiso 1 1 calc R . .
C24 C 0.8037(3) -0.0533(3) 0.1226(2) 0.0216(9) Uani 1 1 d . . .
H24 H 0.8115 0.0164 0.1044 0.026 Uiso 1 1 calc R . .
C25 C 0.6901(3) -0.0491(3) 0.1370(2) 0.0183(9) Uani 1 1 d . . .
C26 C 0.6817(3) -0.1546(3) 0.1644(2) 0.0219(9) Uani 1 1 d . . .
H26 H 0.6066 -0.1540 0.1743 0.026 Uiso 1 1 calc R . .
C27 C 0.7823(4) -0.2605(3) 0.1774(2) 0.0243(10) Uani 1 1 d . . .
H27 H 0.7750 -0.3304 0.1955 0.029 Uiso 1 1 calc R . .
C28 C 0.5810(3) 0.0661(3) 0.1272(2) 0.0186(9) Uani 1 1 d . . .
C29 C 0.5011(3) 0.0765(3) 0.1939(2) 0.0184(9) Uani 1 1 d . . .
C30 C 0.5500(4) 0.0297(3) 0.2718(2) 0.0246(10) Uani 1 1 d . . .
H30 H 0.6333 -0.0090 0.2819 0.030 Uiso 1 1 calc R . .
C31 C 0.4787(4) 0.0386(3) 0.3352(2) 0.0261(10) Uani 1 1 d . . .
H31 H 0.5140 0.0065 0.3870 0.031 Uiso 1 1 calc R . .
C32 C 0.3561(4) 0.0947(3) 0.3213(2) 0.0237(10) Uani 1 1 d . . .
C33 C 0.3036(4) 0.1418(3) 0.2450(2) 0.0244(10) Uani 1 1 d . . .
H33 H 0.2202 0.1794 0.2359 0.029 Uiso 1 1 calc R . .
C34 C 0.3749(3) 0.1335(3) 0.1814(2) 0.0225(9) Uani 1 1 d . . .
H34 H 0.3387 0.1661 0.1299 0.027 Uiso 1 1 calc R . .
C35 C 0.8189(3) 0.3069(3) 0.2590(2) 0.0213(9) Uani 1 1 d . . .
C36 C 0.8971(3) 0.2979(3) 0.1915(2) 0.0199(9) Uani 1 1 d . . .
C37 C 0.9546(3) 0.3722(3) 0.1731(2) 0.0232(9) Uani 1 1 d . . .
H37 H 0.9438 0.4286 0.2035 0.028 Uiso 1 1 calc R . .
C38 C 1.0273(4) 0.3641(4) 0.1107(2) 0.0285(10) Uani 1 1 d . . .
H38 H 1.0669 0.4131 0.1008 0.034 Uiso 1 1 calc R . .
C39 C 1.0415(4) 0.2838(4) 0.0629(2) 0.0318(11) Uani 1 1 d . . .
H39 H 1.0899 0.2785 0.0206 0.038 Uiso 1 1 calc R . .
C40 C 0.9823(4) 0.2113(4) 0.0790(2) 0.0330(11) Uani 1 1 d . . .
H40 H 0.9907 0.1573 0.0469 0.040 Uiso 1 1 calc R . .
C41 C 0.9112(4) 0.2181(3) 0.1420(2) 0.0262(10) Uani 1 1 d . . .
H41 H 0.8719 0.1689 0.1517 0.031 Uiso 1 1 calc R . .
C42 C 0.7253(4) 0.4280(3) 0.2603(2) 0.0229(9) Uani 1 1 d . . .
C43 C 0.7061(4) 0.4722(4) 0.3296(3) 0.0324(11) Uani 1 1 d . . .
H43 H 0.7570 0.4287 0.3753 0.039 Uiso 1 1 calc R . .
C44 C 0.6120(5) 0.5804(4) 0.3322(3) 0.0449(13) Uani 1 1 d . . .
H44 H 0.5999 0.6088 0.3792 0.054 Uiso 1 1 calc R . .
C45 C 0.5371(4) 0.6450(4) 0.2648(3) 0.0454(13) Uani 1 1 d . . .
H45 H 0.4726 0.7163 0.2666 0.055 Uiso 1 1 calc R . .
C46 C 0.5571(4) 0.6047(4) 0.1950(3) 0.0367(12) Uani 1 1 d . . .
H46 H 0.5081 0.6501 0.1489 0.044 Uiso 1 1 calc R . .
C47 C 0.6503(4) 0.4963(3) 0.1929(2) 0.0266(10) Uani 1 1 d . . .
H47 H 0.6625 0.4690 0.1455 0.032 Uiso 1 1 calc R . .
C48 C 0.5591(3) 0.1552(3) 0.0648(2) 0.0178(9) Uani 1 1 d . . .
C49 C 0.6355(3) 0.1452(3) -0.0043(2) 0.0201(9) Uani 1 1 d . . .
C50 C 0.6554(3) 0.0617(3) -0.0507(2) 0.0244(10) Uani 1 1 d . . .
H50 H 0.6184 0.0105 -0.0401 0.029 Uiso 1 1 calc R . .
C51 C 0.7295(4) 0.0535(4) -0.1124(2) 0.0317(11) Uani 1 1 d . . .
H51 H 0.7431 -0.0040 -0.1423 0.038 Uiso 1 1 calc R . .
C52 C 0.7831(4) 0.1302(4) -0.1297(2) 0.0287(10) Uani 1 1 d . . .
H52 H 0.8332 0.1244 -0.1711 0.034 Uiso 1 1 calc R . .
C53 C 0.7622(4) 0.2149(3) -0.0856(2) 0.0269(10) Uani 1 1 d . . .
H53 H 0.7984 0.2667 -0.0970 0.032 Uiso 1 1 calc R . .
C54 C 0.6880(3) 0.2237(3) -0.0245(2) 0.0251(10) Uani 1 1 d . . .
H54 H 0.6724 0.2833 0.0038 0.030 Uiso 1 1 calc R . .
C55 C 0.4589(3) 0.2743(3) 0.0589(2) 0.0196(9) Uani 1 1 d . . .
C56 C 0.3633(3) 0.3138(3) 0.0013(2) 0.0261(10) Uani 1 1 d . . .
H56 H 0.3635 0.2661 -0.0337 0.031 Uiso 1 1 calc R . .
C57 C 0.2685(4) 0.4224(4) -0.0044(2) 0.0325(11) Uani 1 1 d . . .
H57 H 0.2037 0.4470 -0.0420 0.039 Uiso 1 1 calc R . .
C58 C 0.2703(4) 0.4944(4) 0.0457(3) 0.0370(12) Uani 1 1 d . . .
H58 H 0.2063 0.5679 0.0418 0.044 Uiso 1 1 calc R . .
C59 C 0.3651(4) 0.4591(4) 0.1012(3) 0.0382(12) Uani 1 1 d . . .
H59 H 0.3665 0.5092 0.1340 0.046 Uiso 1 1 calc R . .
C60 C 0.4590(4) 0.3481(3) 0.1085(2) 0.0258(10) Uani 1 1 d . . .
H60 H 0.5225 0.3233 0.1471 0.031 Uiso 1 1 calc R . .
C1S C 1.0249(12) 0.5671(12) 0.4166(7) 0.082(4) Uani 0.50 1 d PDU A -1
H1SA H 1.0830 0.5570 0.3776 0.099 Uiso 0.50 1 d PR A -1
H1SB H 0.9480 0.6330 0.4016 0.099 Uiso 0.50 1 d PR A -1
C2S C 0.9844(14) 0.4701(14) 0.4149(7) 0.089(5) Uani 0.50 1 d PDU A -1
H2SA H 0.9329 0.5359 0.3743 0.107 Uiso 0.50 1 d PR A -1
H2SB H 1.0319 0.3989 0.3973 0.107 Uiso 0.50 1 d PR A -1
C3S C 0.9311(6) 0.4563(7) 0.5000(4) 0.099(2) Uani 1 1 d DU A -1
H3SA H 0.8485 0.5014 0.4796 0.118 Uiso 1 1 d R A -1
H3SB H 0.9555 0.3734 0.5196 0.118 Uiso 1 1 d R A -1
O1S O 0.9780(12) 0.5146(13) 0.5498(7) 0.156(6) Uani 0.50 1 d PDU A -1
N1 N 0.3764(3) 0.1724(3) 0.45456(18) 0.0236(8) Uani 1 1 d . . .
N2 N 0.2093(3) 0.1916(3) 0.5671(2) 0.0398(10) Uani 1 1 d . . .
N3 N 1.0924(3) -0.3051(3) 0.25701(18) 0.0242(8) Uani 1 1 d . . .
N4 N 1.2657(4) -0.5323(3) 0.3022(2) 0.0512(12) Uani 1 1 d . . .
O1 O 0.2768(2) 0.0993(2) 0.38105(15) 0.0305(7) Uani 1 1 d . . .
O2 O 0.4691(2) 0.2485(2) 0.53087(16) 0.0313(7) Uani 1 1 d . . .
O3 O 0.9925(2) -0.3722(2) 0.17732(16) 0.0292(7) Uani 1 1 d . . .
O4 O 1.1990(2) -0.2462(2) 0.33786(15) 0.0258(7) Uani 1 1 d . . .

loop_
_atom_site_aniso_label
_atom_site_aniso_U_11
_atom_site_aniso_U_22
_atom_site_aniso_U_33
_atom_site_aniso_U_23
_atom_site_aniso_U_13
_atom_site_aniso_U_12
C1 0.025(2) 0.033(3) 0.024(2) -0.0060(19) 0.0055(18) -0.017(2)
C2 0.036(3) 0.052(3) 0.032(3) -0.012(2) 0.012(2) -0.031(2)
C3 0.033(3) 0.051(3) 0.035(3) -0.023(2) 0.015(2) -0.024(2)
C4 0.022(2) 0.029(2) 0.027(2) -0.0092(19) 0.0049(18) -0.015(2)
C5 0.021(2) 0.024(2) 0.026(2) -0.0124(18) 0.0089(18) -0.0100(19)
C6 0.022(2) 0.047(3) 0.021(2) -0.011(2) 0.0028(18) -0.021(2)
C7 0.020(2) 0.033(3) 0.024(2) -0.0032(18) -0.0017(18) -0.012(2)
C8 0.020(2) 0.020(2) 0.022(2) -0.0064(17) 0.0029(17) -0.0107(19)
C9 0.023(2) 0.023(2) 0.026(2) -0.0043(18) 0.0018(18) -0.0132(19)
C10 0.021(2) 0.016(2) 0.031(3) -0.0025(17) 0.0029(18) -0.0055(19)
C11 0.018(2) 0.024(2) 0.019(2) -0.0066(17) 0.0045(16) -0.0120(19)
C12 0.022(2) 0.024(2) 0.018(2) -0.0030(17) 0.0018(16) -0.012(2)
C13 0.022(2) 0.025(2) 0.022(2) -0.0042(17) 0.0013(17) -0.012(2)
C14 0.020(2) 0.031(3) 0.019(2) -0.0045(17) 0.0020(17) -0.012(2)
C15 0.018(2) 0.024(2) 0.022(2) -0.0060(17) 0.0022(17) -0.005(2)
C16 0.026(2) 0.023(2) 0.021(2) -0.0044(17) 0.0084(17) -0.014(2)
C17 0.023(2) 0.026(2) 0.021(2) -0.0055(17) 0.0040(17) -0.011(2)
C18 0.023(2) 0.024(2) 0.031(2) -0.0065(19) 0.0039(18) -0.013(2)
C19 0.030(3) 0.025(3) 0.055(3) -0.012(2) -0.020(2) 0.001(2)
C20 0.031(3) 0.017(2) 0.055(3) -0.010(2) -0.014(2) -0.001(2)
C21 0.020(2) 0.027(2) 0.024(2) -0.0099(18) 0.0029(18) -0.008(2)
C22 0.019(2) 0.017(2) 0.024(2) -0.0071(17) -0.0033(17) -0.0023(19)
C23 0.012(2) 0.033(3) 0.024(2) -0.0056(18) 0.0014(16) -0.007(2)
C24 0.020(2) 0.016(2) 0.028(2) -0.0048(17) 0.0001(17) -0.0063(19)
C25 0.019(2) 0.022(2) 0.018(2) -0.0081(17) 0.0024(16) -0.0110(19)
C26 0.017(2) 0.023(2) 0.027(2) -0.0048(18) 0.0009(17) -0.0104(19)
C27 0.028(3) 0.016(2) 0.028(2) -0.0059(17) -0.0026(18) -0.008(2)
C28 0.020(2) 0.019(2) 0.021(2) -0.0087(17) 0.0014(17) -0.0104(18)
C29 0.022(2) 0.013(2) 0.023(2) -0.0068(16) 0.0030(17) -0.0093(18)
C30 0.021(2) 0.024(2) 0.024(2) -0.0067(18) -0.0004(18) -0.0040(19)
C31 0.029(3) 0.030(3) 0.022(2) -0.0040(18) -0.0036(19) -0.015(2)
C32 0.026(2) 0.031(3) 0.021(2) -0.0080(18) 0.0059(18) -0.018(2)
C33 0.018(2) 0.026(2) 0.032(3) -0.0107(19) 0.0074(19) -0.0105(19)
C34 0.022(2) 0.023(2) 0.024(2) -0.0037(17) -0.0006(18) -0.0115(19)
C35 0.022(2) 0.022(2) 0.022(2) -0.0069(17) -0.0013(17) -0.0099(19)
C36 0.020(2) 0.018(2) 0.020(2) -0.0031(17) -0.0035(17) -0.0060(18)
C37 0.021(2) 0.021(2) 0.028(2) -0.0060(18) 0.0052(18) -0.0087(19)
C38 0.022(2) 0.028(3) 0.029(3) -0.0004(19) 0.0015(19) -0.007(2)
C39 0.026(3) 0.043(3) 0.024(2) -0.005(2) 0.0081(19) -0.013(2)
C40 0.033(3) 0.041(3) 0.027(3) -0.016(2) 0.006(2) -0.013(2)
C41 0.031(3) 0.030(3) 0.021(2) -0.0033(18) 0.0047(19) -0.017(2)
C42 0.027(2) 0.024(2) 0.025(2) -0.0088(18) 0.0093(18) -0.017(2)
C43 0.040(3) 0.031(3) 0.036(3) -0.011(2) 0.008(2) -0.023(2)
C44 0.057(4) 0.034(3) 0.058(4) -0.024(3) 0.030(3) -0.027(3)
C45 0.037(3) 0.021(3) 0.074(4) -0.011(3) 0.026(3) -0.008(2)
C46 0.027(3) 0.022(3) 0.053(3) 0.003(2) 0.007(2) -0.007(2)
C47 0.029(2) 0.024(2) 0.028(2) -0.0006(18) 0.0031(19) -0.015(2)
C48 0.016(2) 0.020(2) 0.023(2) -0.0070(17) 0.0011(16) -0.0114(18)
C49 0.016(2) 0.022(2) 0.020(2) -0.0056(17) -0.0012(16) -0.0055(19)
C50 0.025(2) 0.028(2) 0.027(2) -0.0098(19) 0.0072(19) -0.017(2)
C51 0.043(3) 0.034(3) 0.028(3) -0.017(2) 0.011(2) -0.021(2)
C52 0.026(2) 0.035(3) 0.025(2) -0.007(2) 0.0107(18) -0.013(2)
C53 0.027(2) 0.025(2) 0.029(3) -0.0050(19) 0.0074(19) -0.012(2)
C54 0.024(2) 0.019(2) 0.034(3) -0.0116(18) 0.0072(19) -0.008(2)
C55 0.021(2) 0.020(2) 0.021(2) -0.0045(17) 0.0090(17) -0.0109(19)
C56 0.025(2) 0.026(2) 0.023(2) -0.0045(18) 0.0031(18) -0.006(2)
C57 0.025(3) 0.032(3) 0.029(3) 0.001(2) 0.0048(19) -0.003(2)
C58 0.028(3) 0.022(3) 0.050(3) -0.001(2) 0.010(2) -0.002(2)
C59 0.040(3) 0.026(3) 0.053(3) -0.018(2) 0.012(2) -0.013(2)
C60 0.022(2) 0.023(2) 0.034(3) -0.0077(19) 0.0037(18) -0.010(2)
C1S 0.083(8) 0.090(8) 0.063(7) 0.011(6) 0.009(6) -0.037(6)
C2S 0.077(8) 0.108(9) 0.086(9) 0.001(7) 0.013(7) -0.051(7)
C3S 0.087(5) 0.102(5) 0.093(5) 0.005(4) -0.008(4) -0.037(4)
O1S 0.208(10) 0.145(9) 0.127(9) 0.015(7) -0.017(8) -0.101(8)
N1 0.024(2) 0.028(2) 0.0220(19) -0.0075(15) 0.0048(14) -0.0132(17)
N2 0.040(2) 0.063(3) 0.036(2) -0.025(2) 0.0180(18) -0.035(2)
N3 0.0221(19) 0.0226(19) 0.0253(19) -0.0036(15) 0.0014(15) -0.0075(16)
N4 0.047(3) 0.026(2) 0.069(3) -0.013(2) -0.023(2) -0.002(2)
O1 0.0337(18) 0.049(2) 0.0259(17) -0.0149(14) 0.0144(13) -0.0309(16)
O2 0.0279(17) 0.047(2) 0.0327(17) -0.0239(14) 0.0152(13) -0.0232(15)
O3 0.0239(16) 0.0199(16) 0.0389(18) -0.0101(13) -0.0057(13) -0.0028(13)
O4 0.0220(16) 0.0206(16) 0.0326(17) -0.0072(12) -0.0048(12) -0.0059(13)

loop_
_atom_type_symbol
_atom_type_description
_atom_type_scat_dispersion_real
_atom_type_scat_dispersion_imag
_atom_type_scat_source
C C 0.0033 0.0016 'International Tables Vol C Tables 4.2.6.8 and 6.1.1.4'
H H 0.0000 0.0000 'International Tables Vol C Tables 4.2.6.8 and 6.1.1.4'
N N 0.0061 0.0033 'International Tables Vol C Tables 4.2.6.8 and 6.1.1.4'
O O 0.0106 0.0060 'International Tables Vol C Tables 4.2.6.8 and 6.1.1.4'

loop_
_geom_angle_atom_site_label_1
_geom_angle_atom_site_label_2
_geom_angle_atom_site_label_3
_geom_angle
N1 C1 O1 119.4(3)
N1 C1 C2 123.2(4)
O1 C1 C2 117.3(4)
N2 C2 C1 119.9(4)
N2 C2 H2 120.0
C1 C2 H2 120.0
N2 C3 C4 120.6(4)
N2 C3 H3 119.7
C4 C3 H3 119.7
N1 C4 O2 119.1(3)
N1 C4 C3 123.0(4)
O2 C4 C3 117.9(4)
C6 C5 C10 121.3(4)
C6 C5 O2 116.6(3)
C10 C5 O2 122.0(3)
C5 C6 C7 120.0(4)
C5 C6 H6 120.0
C7 C6 H6 120.0
C6 C7 C8 120.7(4)
C6 C7 H7 119.7
C8 C7 H7 119.7
C9 C8 C7 117.2(4)
C9 C8 C11 120.7(3)
C7 C8 C11 122.1(3)
C10 C9 C8 122.5(4)
C10 C9 H9 118.7
C8 C9 H9 118.7
C5 C10 C9 118.3(4)
C5 C10 H10 120.9
C9 C10 H10 120.9
C35 C11 C8 121.4(4)
C35 C11 C12 123.6(4)
C8 C11 C12 114.9(3)
C13 C12 C17 117.8(4)
C13 C12 C11 122.7(3)
C17 C12 C11 119.5(3)
C12 C13 C14 122.0(4)
C12 C13 H13 119.0
C14 C13 H13 119.0
C13 C14 C15 118.6(4)
C13 C14 H14 120.7
C15 C14 H14 120.7
C16 C15 C14 121.1(4)
C16 C15 O4 123.1(4)
C14 C15 O4 115.7(3)
C15 C16 C17 118.8(4)
C15 C16 H16 120.6
C17 C16 H16 120.6
C16 C17 C12 121.6(4)
C16 C17 H17 119.2
C12 C17 H17 119.2
N3 C18 O4 120.5(3)
N3 C18 C19 122.8(4)
O4 C18 C19 116.7(4)
N4 C19 C18 120.2(4)
N4 C19 H19 119.9
C18 C19 H19 119.9
N4 C20 C21 119.8(4)
N4 C20 H20 120.1
C21 C20 H20 120.1
N3 C21 O3 120.6(3)
N3 C21 C20 122.7(4)
O3 C21 C20 116.7(4)
C27 C22 C23 120.2(4)
C27 C22 O3 116.9(3)
C23 C22 O3 122.9(4)
C24 C23 C22 119.6(4)
C24 C23 H23 120.2
C22 C23 H23 120.2
C23 C24 C25 121.4(4)
C23 C24 H24 119.3
C25 C24 H24 119.3
C26 C25 C24 117.9(4)
C26 C25 C28 120.9(3)
C24 C25 C28 121.2(3)
C27 C26 C25 121.3(4)
C27 C26 H26 119.4
C25 C26 H26 119.4
C26 C27 C22 119.7(4)
C26 C27 H27 120.2
C22 C27 H27 120.2
C48 C28 C29 122.3(3)
C48 C28 C25 122.8(4)
C29 C28 C25 114.8(3)
C30 C29 C34 117.1(3)
C30 C29 C28 120.5(3)
C34 C29 C28 122.4(3)
C31 C30 C29 122.0(4)
C31 C30 H30 119.0
C29 C30 H30 119.0
C32 C31 C30 119.6(4)
C32 C31 H31 120.2
C30 C31 H31 120.2
C31 C32 C33 120.4(4)
C31 C32 O1 123.5(3)
C33 C32 O1 116.0(3)
C32 C33 C34 120.1(4)
C32 C33 H33 119.9
C34 C33 H33 119.9
C33 C34 C29 120.7(4)
C33 C34 H34 119.6
C29 C34 H34 119.6
C11 C35 C36 123.5(4)
C11 C35 C42 121.0(4)
C36 C35 C42 115.4(3)
C37 C36 C41 117.3(4)
C37 C36 C35 121.2(3)
C41 C36 C35 121.4(4)
C38 C37 C36 121.5(4)
C38 C37 H37 119.2
C36 C37 H37 119.2
C37 C38 C39 120.4(4)
C37 C38 H38 119.8
C39 C38 H38 119.8
C38 C39 C40 118.9(4)
C38 C39 H39 120.6
C40 C39 H39 120.6
C41 C40 C39 120.7(4)
C41 C40 H40 119.7
C39 C40 H40 119.7
C40 C41 C36 121.1(4)
C40 C41 H41 119.4
C36 C41 H41 119.4
C47 C42 C43 118.0(4)
C47 C42 C35 120.4(4)
C43 C42 C35 121.4(4)
C42 C43 C44 121.1(4)
C42 C43 H43 119.4
C44 C43 H43 119.4
C45 C44 C43 119.5(5)
C45 C44 H44 120.2
C43 C44 H44 120.2
C46 C45 C44 120.2(5)
C46 C45 H45 119.9
C44 C45 H45 119.9
C45 C46 C47 120.0(4)
C45 C46 H46 120.0
C47 C46 H46 120.0
C42 C47 C46 121.0(4)
C42 C47 H47 119.5
C46 C47 H47 119.5
C28 C48 C55 123.3(3)
C28 C48 C49 123.2(3)
C55 C48 C49 113.5(3)
C50 C49 C54 117.7(4)
C50 C49 C48 122.9(4)
C54 C49 C48 119.4(3)
C51 C50 C49 120.9(4)
C51 C50 H50 119.6
C49 C50 H50 119.6
C52 C51 C50 120.2(4)
C52 C51 H51 119.9
C50 C51 H51 119.9
C53 C52 C51 119.6(4)
C53 C52 H52 120.2
C51 C52 H52 120.2
C52 C53 C54 120.2(4)
C52 C53 H53 119.9
C54 C53 H53 119.9
C53 C54 C49 121.3(4)
C53 C54 H54 119.3
C49 C54 H54 119.3
C60 C55 C56 118.6(4)
C60 C55 C48 121.7(3)
C56 C55 C48 119.7(3)
C57 C56 C55 120.9(4)
C57 C56 H56 119.5
C55 C56 H56 119.5
C58 C57 C56 119.5(4)
C58 C57 H57 120.3
C56 C57 H57 120.3
C59 C58 C57 120.8(4)
C59 C58 H58 119.6
C57 C58 H58 119.6
C58 C59 C60 119.7(4)
C58 C59 H59 120.2
C60 C59 H59 120.2
C55 C60 C59 120.5(4)
C55 C60 H60 119.8
C59 C60 H60 119.8
C2S C1S H1SA 104.3
C2S C1S H1SB 97.9
H1SA C1S H1SB 115.9
C2S C1S H2SA 36.6
H1SA C1S H2SA 99.8
H1SB C1S H2SA 67.0
C1S C2S C3S 102.8(8)
C1S C2S H2SA 74.2
C3S C2S H2SA 116.3
C1S C2S H2SB 123.7
C3S C2S H2SB 116.5
H2SA C2S H2SB 116.3
O1S C3S C2S 106.4(9)
O1S C3S H3SA 114.5
C2S C3S H3SA 94.6
O1S C3S H3SB 115.1
C2S C3S H3SB 107.0
H3SA C3S H3SB 116.3
C1 N1 C4 115.9(3)
C3 N2 C2 117.3(4)
C21 N3 C18 116.7(3)
C20 N4 C19 117.7(4)
C1 O1 C32 119.8(3)
C4 O2 C5 119.6(3)
C21 O3 C22 118.7(3)
C18 O4 C15 120.1(3)

loop_
_geom_bond_atom_site_label_1
_geom_bond_atom_site_label_2
_geom_bond_distance
C1 N1 1.312(5)
C1 O1 1.360(4)
C1 C2 1.385(6)
C2 N2 1.345(5)
C2 H2 0.9300
C3 N2 1.329(5)
C3 C4 1.382(6)
C3 H3 0.9300
C4 N1 1.318(5)
C4 O2 1.359(5)
C5 C6 1.367(5)
C5 C10 1.371(5)
C5 O2 1.406(5)
C6 C7 1.377(5)
C6 H6 0.9300
C7 C8 1.397(5)
C7 H7 0.9300
C8 C9 1.391(5)
C8 C11 1.485(5)
C9 C10 1.375(5)
C9 H9 0.9300
C10 H10 0.9300
C11 C35 1.353(5)
C11 C12 1.498(5)
C12 C13 1.380(5)
C12 C17 1.391(5)
C13 C14 1.385(5)
C13 H13 0.9300
C14 C15 1.386(5)
C14 H14 0.9300
C15 C16 1.381(5)
C15 O4 1.399(4)
C16 C17 1.385(5)
C16 H16 0.9300
C17 H17 0.9300
C18 N3 1.308(5)
C18 O4 1.366(4)
C18 C19 1.370(5)
C19 N4 1.334(5)
C19 H19 0.9300
C20 N4 1.329(5)
C20 C21 1.383(5)
C20 H20 0.9300
C21 N3 1.308(5)
C21 O3 1.367(4)
C22 C27 1.380(5)
C22 C23 1.381(5)
C22 O3 1.398(4)
C23 C24 1.375(5)
C23 H23 0.9300
C24 C25 1.392(5)
C24 H24 0.9300
C25 C26 1.388(5)
C25 C28 1.500(5)
C26 C27 1.378(5)
C26 H26 0.9300
C27 H27 0.9300
C28 C48 1.345(5)
C28 C29 1.492(5)
C29 C30 1.384(5)
C29 C34 1.405(5)
C30 C31 1.384(5)
C30 H30 0.9300
C31 C32 1.367(5)
C31 H31 0.9300
C32 C33 1.373(5)
C32 O1 1.402(5)
C33 C34 1.386(5)
C33 H33 0.9300
C34 H34 0.9300
C35 C36 1.492(5)
C35 C42 1.497(5)
C36 C37 1.391(5)
C36 C41 1.398(5)
C37 C38 1.380(5)
C37 H37 0.9300
C38 C39 1.383(6)
C38 H38 0.9300
C39 C40 1.383(6)
C39 H39 0.9300
C40 C41 1.379(5)
C40 H40 0.9300
C41 H41 0.9300
C42 C47 1.383(5)
C42 C43 1.386(5)
C43 C44 1.390(6)
C43 H43 0.9300
C44 C45 1.373(7)
C44 H44 0.9300
C45 C46 1.371(6)
C45 H45 0.9300
C46 C47 1.386(5)
C46 H46 0.9300
C47 H47 0.9300
C48 C55 1.490(5)
C48 C49 1.500(5)
C49 C50 1.384(5)
C49 C54 1.392(5)
C50 C51 1.383(5)
C50 H50 0.9300
C51 C52 1.379(6)
C51 H51 0.9300
C52 C53 1.367(5)
C52 H52 0.9300
C53 C54 1.375(5)
C53 H53 0.9300
C54 H54 0.9300
C55 C60 1.379(5)
C55 C56 1.390(5)
C56 C57 1.375(5)
C56 H56 0.9300
C57 C58 1.373(6)
C57 H57 0.9300
C58 C59 1.369(6)
C58 H58 0.9300
C59 C60 1.387(6)
C59 H59 0.9300
C60 H60 0.9300
C1S C2S 1.515(14)
C1S H1SA 0.9600
C1S H1SB 0.9614
C1S H2SA 1.5593
C2S C3S 1.608(12)
C2S H2SA 0.9671
C2S H2SB 0.9560
C3S O1S 1.483(8)
C3S H3SA 0.9601
C3S H3SB 0.9632
